data_7042607
loop_
_publ_author_name
'Paitandi, Rajendra Prasad'
'Singh, Roop Shikha'
'Mukhopadhyay, Sujay'
'Kumar, Ashish'
'Pandey, Daya Shankar'

_publ_section_title
;
 Spacer length dependent architectural diversity in bis-dipyrrin
 copper(ii) complexes.
;
_journal_issue 16
_journal_name_full 'Dalton transactions (Cambridge, England : 2003)'
_journal_page_first 5420
_journal_page_last 5430
_journal_paper_doi 10.1039/c7dt00107j
_journal_volume 46
_journal_year 2017
_chemical_formula_moiety 'C37 H34 Cu N4 O2'
_chemical_formula_sum 'C37 H34 Cu N4 O2'
_chemical_formula_weight 630.22
_space_group_crystal_system orthorhombic
_space_group_IT_number 61
_space_group_name_Hall '-P 2ac 2ab'
_space_group_name_H-M_alt 'P b c a'
_symmetry_space_group_name_Hall '-P 2ac 2ab'
_symmetry_space_group_name_H-M 'P b c a'
_atom_sites_solution_hydrogens geom
_audit_creation_method SHELXL-2014/7
_audit_update_record
;
2017-03-09 deposited with the CCDC.
2017-03-24 downloaded from the CCDC.
;
_cell_angle_alpha 90
_cell_angle_beta 90
_cell_angle_gamma 90
_cell_formula_units_Z 8
_cell_length_a 14.9525(3)
_cell_length_b 15.1818(3)
_cell_length_c 27.7558(5)
_cell_measurement_reflns_used 11640
_cell_measurement_temperature 293(2)
_cell_measurement_theta_max 24.1340
_cell_measurement_theta_min 3.3620
_cell_volume 6300.7(2)
_computing_cell_refinement 'CrysAlis CCD, Oxford Diffraction Ltd.,'
_computing_data_collection 'CrysAlis CCD, Oxford Diffraction Ltd.,'
_computing_molecular_graphics Ortep3
_computing_publication_material Shelx97
_computing_structure_refinement 'SHELXL-2014/7 (Sheldrick, 2014)'
_computing_structure_solution 'SHELXS-97 (Sheldrick, 1997)'
_diffrn_ambient_temperature 293(2)
_diffrn_measured_fraction_theta_full 0.998
_diffrn_measured_fraction_theta_max 0.998
_diffrn_measurement_device_type 'OXFORD DIFFRACTION SUPER NOVA'
_diffrn_radiation_type MoK\a
_diffrn_radiation_wavelength 0.71073
_diffrn_reflns_av_R_equivalents 0.0737
_diffrn_reflns_av_unetI/netI 0.0342
_diffrn_reflns_Laue_measured_fraction_full 0.998
_diffrn_reflns_Laue_measured_fraction_max 0.998
_diffrn_reflns_limit_h_max 17
_diffrn_reflns_limit_h_min -16
_diffrn_reflns_limit_k_max 18
_diffrn_reflns_limit_k_min -18
_diffrn_reflns_limit_l_max 33
_diffrn_reflns_limit_l_min -32
_diffrn_reflns_number 55068
_diffrn_reflns_point_group_measured_fraction_full 0.998
_diffrn_reflns_point_group_measured_fraction_max 0.998
_diffrn_reflns_theta_full 24.997
_diffrn_reflns_theta_max 24.997
_diffrn_reflns_theta_min 2.916
_exptl_absorpt_coefficient_mu 0.733
_exptl_absorpt_correction_T_max 1.00000
_exptl_absorpt_correction_T_min 0.56658
_exptl_absorpt_correction_type multi-scan
_exptl_absorpt_process_details
;
CrysAlisPro, Agilent Technologies,
Version 1.171.37.35 (release 13-08-2014 CrysAlis171 .NET)
(compiled Aug 13 2014,18:06:01)
Empirical absorption correction using spherical harmonics,
 implemented in SCALE3 ABSPACK scaling algorithm.
;
_exptl_crystal_colour green
_exptl_crystal_density_diffrn 1.329
_exptl_crystal_description BLOCK
_exptl_crystal_F_000 2632
_exptl_crystal_size_max 0.340
_exptl_crystal_size_mid 0.300
_exptl_crystal_size_min 0.250
_refine_diff_density_max 0.626
_refine_diff_density_min -0.393
_refine_diff_density_rms 0.059
_refine_ls_extinction_method none
_refine_ls_goodness_of_fit_ref 1.029
_refine_ls_hydrogen_treatment constr
_refine_ls_matrix_type full
_refine_ls_number_parameters 397
_refine_ls_number_reflns 5539
_refine_ls_number_restraints 9
_refine_ls_restrained_S_all 1.042
_refine_ls_R_factor_all 0.0741
_refine_ls_R_factor_gt 0.0544
_refine_ls_shift/su_max 0.000
_refine_ls_shift/su_mean 0.000
_refine_ls_structure_factor_coef Fsqd
_refine_ls_weighting_details 'w=1/[\s^2^(Fo^2^)+(0.0656P)^2^+7.8435P] where P=(Fo^2^+2Fc^2^)/3'
_refine_ls_weighting_scheme calc
_refine_ls_wR_factor_gt 0.1378
_refine_ls_wR_factor_ref 0.1524
_reflns_Friedel_coverage 0.000
_reflns_number_gt 4174
_reflns_number_total 5539
_reflns_threshold_expression 'I > 2\s(I)'
_cod_data_source_file c7dt00107j2.cif
_cod_data_source_block shelx
_cod_depositor_comments 'Adding full bibliography for 7042603--7042608.cif.'
_cod_database_code 7042607
_shelx_shelxl_version_number 2014/7
_shelx_space_group_comment
;
The symmetry employed for this shelxl refinement is uniquely defined
by the following loop, which should always be used as a source of
symmetry information in preference to the above space-group names.
They are only intended as comments.
;
_shelx_estimated_absorpt_t_min 0.789
_shelx_estimated_absorpt_t_max 0.838

loop_
_space_group_symop_operation_xyz
'x, y, z'
'-x+1/2, -y, z+1/2'
'x+1/2, -y+1/2, -z'
'-x, y+1/2, -z+1/2'
'-x, -y, -z'
'x-1/2, y, -z-1/2'
'-x-1/2, y-1/2, z'
'x, -y-1/2, z-1/2'

loop_
_atom_site_label
_atom_site_type_symbol
_atom_site_fract_x
_atom_site_fract_y
_atom_site_fract_z
_atom_site_U_iso_or_equiv
_atom_site_adp_type
_atom_site_occupancy
_atom_site_site_symmetry_order
_atom_site_calc_flag
_atom_site_refinement_flags_posn
_atom_site_refinement_flags_adp
Cu1 Cu 0.09079(3) 0.14655(3) 0.87849(2) 0.04445(17) Uani 1 1 d . .
O1 O 0.1318(3) 0.4751(2) 0.90399(13) 0.1097(14) Uani 1 1 d . .
O2 O -0.2217(2) 0.1083(3) 0.83209(13) 0.1047(13) Uani 1 1 d . .
N1 N 0.20261(19) 0.2111(2) 0.87726(10) 0.0462(7) Uani 1 1 d . .
N2 N 0.0565(2) 0.1968(2) 0.94124(10) 0.0479(7) Uani 1 1 d . .
N3 N 0.0588(2) 0.16433(19) 0.81055(10) 0.0475(7) Uani 1 1 d . .
N4 N 0.02349(19) 0.03763(19) 0.88255(10) 0.0458(7) Uani 1 1 d . .
C1 C 0.2706(3) 0.2007(3) 0.84695(14) 0.0597(10) Uani 1 1 d . .
H1 H 0.2733 0.1572 0.8234 0.072 Uiso 1 1 calc R U
C2 C 0.3374(3) 0.2633(3) 0.85488(16) 0.0649(11) Uani 1 1 d . .
H2 H 0.3913 0.2683 0.8384 0.078 Uiso 1 1 calc R U
C3 C 0.3082(2) 0.3155(3) 0.89145(14) 0.0557(10) Uani 1 1 d . .
H3 H 0.3381 0.3636 0.9044 0.067 Uiso 1 1 calc R U
C4 C 0.2240(2) 0.2830(2) 0.90605(12) 0.0430(8) Uani 1 1 d . .
C5 C 0.1704(2) 0.3143(2) 0.94358(12) 0.0459(8) Uani 1 1 d . .
C6 C 0.0923(2) 0.2739(2) 0.96083(12) 0.0485(9) Uani 1 1 d . .
C7 C 0.0350(3) 0.3033(3) 0.99799(13) 0.0614(11) Uani 1 1 d . .
H7 H 0.0430 0.3532 1.0169 0.074 Uiso 1 1 calc R U
C8 C -0.0339(3) 0.2453(3) 1.00092(15) 0.0686(12) Uani 1 1 d . .
H8 H -0.0818 0.2475 1.0223 0.082 Uiso 1 1 calc R U
C9 C -0.0188(3) 0.1817(3) 0.96549(14) 0.0572(10) Uani 1 1 d . .
H9 H -0.0568 0.1344 0.9595 0.069 Uiso 1 1 calc R U
C10 C 0.0814(3) 0.2329(3) 0.78288(14) 0.0594(10) Uani 1 1 d . .
H10 H 0.1277 0.2717 0.7900 0.071 Uiso 1 1 calc R U
C11 C 0.0273(3) 0.2393(3) 0.74225(15) 0.0682(12) Uani 1 1 d . .
H11 H 0.0310 0.2815 0.7180 0.082 Uiso 1 1 calc R U
C12 C -0.0322(3) 0.1714(3) 0.74489(14) 0.0608(11) Uani 1 1 d . .
H12 H -0.0770 0.1585 0.7227 0.073 Uiso 1 1 calc R U
C13 C -0.0133(2) 0.1240(2) 0.78769(12) 0.0453(8) Uani 1 1 d . .
C14 C -0.0593(2) 0.0518(2) 0.80625(12) 0.0430(8) Uani 1 1 d . .
C15 C -0.0393(2) 0.0082(2) 0.84907(12) 0.0434(8) Uani 1 1 d . .
C16 C -0.0777(3) -0.0706(2) 0.86673(15) 0.0553(10) Uani 1 1 d . .
H16 H -0.1218 -0.1038 0.8516 0.066 Uiso 1 1 calc R U
C17 C -0.0386(3) -0.0889(3) 0.90975(15) 0.0608(10) Uani 1 1 d . .
H17 H -0.0501 -0.1370 0.9295 0.073 Uiso 1 1 calc R U
C18 C 0.0223(3) -0.0210(2) 0.91830(14) 0.0546(9) Uani 1 1 d . .
H18 H 0.0578 -0.0172 0.9457 0.065 Uiso 1 1 calc R U
C19 C 0.1985(3) 0.3981(3) 0.96719(13) 0.0540(9) Uani 1 1 d . .
C20 C 0.2474(3) 0.3977(3) 1.00977(17) 0.0822(15) Uani 1 1 d . .
H20 H 0.2618 0.3444 1.0243 0.099 Uiso 1 1 calc R U
C21 C 0.2746(4) 0.4753(5) 1.0307(2) 0.106(2) Uani 1 1 d . .
H21 H 0.3060 0.4743 1.0596 0.127 Uiso 1 1 calc R U
C22 C 0.2557(4) 0.5536(5) 1.0092(2) 0.104(2) Uani 1 1 d . .
H22 H 0.2755 0.6057 1.0232 0.125 Uiso 1 1 calc R U
C23 C 0.2081(4) 0.5566(3) 0.9674(2) 0.0962(18) Uani 1 1 d . .
H23 H 0.1954 0.6104 0.9529 0.115 Uiso 1 1 calc R U
C24 C 0.1784(3) 0.4775(3) 0.94629(16) 0.0701(12) Uani 1 1 d . .
C25 C 0.0614(6) 0.5346(4) 0.8967(3) 0.137(3) Uani 1 1 d D U
H25A H 0.0643 0.5805 0.9210 0.165 Uiso 1 1 calc R U
H25B H 0.0679 0.5620 0.8654 0.165 Uiso 1 1 calc R U
C26 C -0.0195(6) 0.4939(5) 0.8993(4) 0.182(4) Uani 1 1 d D U
H26A H -0.0632 0.5381 0.8901 0.219 Uiso 1 1 calc R U
H26B H -0.0295 0.4820 0.9332 0.219 Uiso 1 1 calc R U
C27 C -0.0456(5) 0.4137(6) 0.8739(2) 0.128(3) Uani 1 1 d D U
H27A H -0.0406 0.4264 0.8397 0.153 Uiso 1 1 calc R U
H27B H -0.0003 0.3699 0.8811 0.153 Uiso 1 1 calc R U
C28 C -0.1274(7) 0.3730(5) 0.8804(4) 0.161(4) Uani 1 1 d D .
H28A H -0.1724 0.4184 0.8763 0.194 Uiso 1 1 calc R U
H28B H -0.1298 0.3555 0.9140 0.194 Uiso 1 1 calc R U
C29 C -0.1581(5) 0.2966(6) 0.8524(2) 0.130(3) Uani 1 1 d D .
H29A H -0.1678 0.3158 0.8195 0.156 Uiso 1 1 calc R U
H29B H -0.1101 0.2536 0.8518 0.156 Uiso 1 1 calc R U
C30 C -0.2386(6) 0.2524(6) 0.8687(3) 0.162(3) Uani 1 1 d D U
H30A H -0.2835 0.2969 0.8754 0.195 Uiso 1 1 calc R U
H30B H -0.2253 0.2230 0.8989 0.195 Uiso 1 1 calc R U
C31 C -0.2788(4) 0.1855(6) 0.8348(2) 0.150(4) Uani 1 1 d D U
H31A H -0.3377 0.1685 0.8462 0.180 Uiso 1 1 calc R U
H31B H -0.2853 0.2112 0.8030 0.180 Uiso 1 1 calc R U
C32 C -0.2226(3) 0.0555(3) 0.79197(15) 0.0642(11) Uani 1 1 d . .
C33 C -0.2987(3) 0.0351(4) 0.76533(19) 0.0817(14) Uani 1 1 d . .
H33 H -0.3540 0.0577 0.7743 0.098 Uiso 1 1 calc R U
C34 C -0.2914(4) -0.0187(3) 0.72564(19) 0.0801(15) Uani 1 1 d . .
H34 H -0.3422 -0.0324 0.7078 0.096 Uiso 1 1 calc R U
C35 C -0.2108(4) -0.0520(3) 0.71218(18) 0.0815(14) Uani 1 1 d . .
H35 H -0.2063 -0.0886 0.6854 0.098 Uiso 1 1 calc R U
C36 C -0.1355(3) -0.0312(3) 0.73871(15) 0.0682(12) Uani 1 1 d . .
H36 H -0.0804 -0.0540 0.7294 0.082 Uiso 1 1 calc R U
C37 C -0.1401(2) 0.0224(2) 0.77845(13) 0.0485(9) Uani 1 1 d . .

loop_
_atom_site_aniso_label
_atom_site_aniso_U_11
_atom_site_aniso_U_22
_atom_site_aniso_U_33
_atom_site_aniso_U_23
_atom_site_aniso_U_13
_atom_site_aniso_U_12
Cu1 0.0424(3) 0.0451(3) 0.0458(3) -0.00504(18) -0.00233(18) -0.00248(19)
O1 0.189(4) 0.064(2) 0.077(2) -0.0135(17) -0.027(3) 0.042(3)
O2 0.079(2) 0.150(4) 0.085(2) -0.042(2) -0.0195(18) 0.050(2)
N1 0.0414(16) 0.0493(18) 0.0480(16) -0.0116(13) -0.0016(13) -0.0019(14)
N2 0.0463(16) 0.0487(18) 0.0486(17) 0.0003(14) 0.0019(13) 0.0000(15)
N3 0.0460(16) 0.0485(18) 0.0481(17) 0.0037(13) -0.0030(13) -0.0077(14)
N4 0.0488(17) 0.0402(16) 0.0485(17) 0.0025(13) -0.0032(13) 0.0031(13)
C1 0.049(2) 0.067(3) 0.064(2) -0.022(2) 0.0072(18) -0.004(2)
C2 0.044(2) 0.078(3) 0.073(3) -0.024(2) 0.0122(19) -0.004(2)
C3 0.044(2) 0.058(2) 0.065(2) -0.0119(19) -0.0055(18) -0.0049(19)
C4 0.0407(18) 0.045(2) 0.0433(19) -0.0057(15) -0.0069(14) 0.0032(16)
C5 0.050(2) 0.044(2) 0.0432(19) -0.0041(15) -0.0080(15) 0.0037(17)
C6 0.057(2) 0.048(2) 0.0405(19) -0.0041(15) -0.0014(16) 0.0042(18)
C7 0.076(3) 0.058(2) 0.049(2) -0.0066(18) 0.011(2) 0.004(2)
C8 0.080(3) 0.067(3) 0.059(2) 0.004(2) 0.026(2) 0.005(2)
C9 0.058(2) 0.055(2) 0.058(2) 0.0049(19) 0.0092(18) -0.003(2)
C10 0.056(2) 0.061(3) 0.061(2) 0.008(2) -0.0026(18) -0.018(2)
C11 0.071(3) 0.072(3) 0.062(3) 0.024(2) -0.011(2) -0.016(2)
C12 0.058(2) 0.068(3) 0.056(2) 0.013(2) -0.0107(19) -0.012(2)
C13 0.0415(19) 0.048(2) 0.047(2) 0.0006(15) -0.0036(15) -0.0026(16)
C14 0.0401(18) 0.0424(19) 0.0464(19) -0.0022(15) -0.0009(15) 0.0004(16)
C15 0.0428(19) 0.0390(19) 0.049(2) -0.0024(15) -0.0007(15) 0.0008(16)
C16 0.054(2) 0.040(2) 0.072(3) 0.0031(18) -0.0020(19) -0.0023(18)
C17 0.068(3) 0.045(2) 0.070(3) 0.0160(19) 0.002(2) 0.003(2)
C18 0.058(2) 0.051(2) 0.055(2) 0.0051(18) -0.0049(18) 0.0117(19)
C19 0.057(2) 0.054(2) 0.051(2) -0.0174(18) 0.0042(17) 0.0005(19)
C20 0.089(3) 0.082(3) 0.075(3) -0.031(3) -0.023(3) 0.007(3)
C21 0.095(4) 0.118(5) 0.104(4) -0.061(4) -0.026(3) 0.004(4)
C22 0.097(4) 0.093(4) 0.122(5) -0.062(4) 0.004(4) -0.020(4)
C23 0.131(5) 0.054(3) 0.104(4) -0.023(3) 0.023(4) -0.008(3)
C24 0.096(3) 0.054(3) 0.060(3) -0.013(2) 0.008(2) 0.001(2)
C25 0.193(7) 0.074(4) 0.146(6) -0.021(4) -0.065(6) 0.039(5)
C26 0.164(8) 0.064(4) 0.319(13) -0.015(6) 0.060(8) 0.038(4)
C27 0.117(6) 0.166(7) 0.100(5) -0.045(5) -0.030(4) 0.049(6)
C28 0.177(9) 0.089(5) 0.218(11) 0.000(6) 0.036(8) 0.056(6)
C29 0.086(4) 0.207(9) 0.096(4) -0.060(5) -0.022(4) 0.059(5)
C30 0.156(8) 0.141(7) 0.190(9) -0.032(6) 0.006(6) 0.080(6)
C31 0.098(4) 0.236(8) 0.116(5) -0.085(5) -0.038(4) 0.117(5)
C32 0.053(2) 0.080(3) 0.059(2) 0.000(2) -0.0071(19) 0.000(2)
C33 0.051(3) 0.104(4) 0.090(4) 0.012(3) -0.011(2) 0.000(3)
C34 0.083(3) 0.071(3) 0.086(3) 0.013(3) -0.037(3) -0.023(3)
C35 0.098(4) 0.062(3) 0.084(3) -0.013(2) -0.036(3) -0.004(3)
C36 0.073(3) 0.065(3) 0.066(3) -0.015(2) -0.013(2) 0.004(2)
C37 0.049(2) 0.046(2) 0.051(2) 0.0035(16) -0.0049(16) -0.0073(17)

loop_
_atom_type_symbol
_atom_type_description
_atom_type_scat_dispersion_real
_atom_type_scat_dispersion_imag
_atom_type_scat_source
C C 0.0033 0.0016 'International Tables Vol C Tables 4.2.6.8 and 6.1.1.4'
H H 0.0000 0.0000 'International Tables Vol C Tables 4.2.6.8 and 6.1.1.4'
N N 0.0061 0.0033 'International Tables Vol C Tables 4.2.6.8 and 6.1.1.4'
O O 0.0106 0.0060 'International Tables Vol C Tables 4.2.6.8 and 6.1.1.4'
Cu Cu 0.3201 1.2651 'International Tables Vol C Tables 4.2.6.8 and 6.1.1.4'

loop_
_geom_angle_atom_site_label_1
_geom_angle_atom_site_label_2
_geom_angle_atom_site_label_3
_geom_angle
N1 Cu1 N4 151.62(12)
N1 Cu1 N3 97.10(12)
N4 Cu1 N3 92.67(12)
N1 Cu1 N2 92.55(12)
N4 Cu1 N2 98.27(12)
N3 Cu1 N2 137.09(13)
C24 O1 C25 119.3(4)
C32 O2 C31 120.6(4)
C1 N1 C4 106.3(3)
C1 N1 Cu1 127.7(2)
C4 N1 Cu1 125.8(2)
C9 N2 C6 105.8(3)
C9 N2 Cu1 126.9(3)
C6 N2 Cu1 124.7(2)
C10 N3 C13 106.1(3)
C10 N3 Cu1 126.6(3)
C13 N3 Cu1 124.4(2)
C18 N4 C15 105.8(3)
C18 N4 Cu1 128.3(3)
C15 N4 Cu1 125.7(2)
N1 C1 C2 111.5(3)
N1 C1 H1 124.2
C2 C1 H1 124.2
C3 C2 C1 106.5(3)
C3 C2 H2 126.7
C1 C2 H2 126.7
C2 C3 C4 107.3(3)
C2 C3 H3 126.3
C4 C3 H3 126.3
N1 C4 C5 124.3(3)
N1 C4 C3 108.3(3)
C5 C4 C3 127.3(3)
C4 C5 C6 125.7(3)
C4 C5 C19 117.1(3)
C6 C5 C19 117.2(3)
N2 C6 C5 123.5(3)
N2 C6 C7 108.4(3)
C5 C6 C7 128.1(4)
C8 C7 C6 107.4(4)
C8 C7 H7 126.3
C6 C7 H7 126.3
C7 C8 C9 106.4(4)
C7 C8 H8 126.8
C9 C8 H8 126.8
N2 C9 C8 111.9(4)
N2 C9 H9 124.0
C8 C9 H9 124.0
N3 C10 C11 111.9(4)
N3 C10 H10 124.1
C11 C10 H10 124.1
C12 C11 C10 106.5(4)
C12 C11 H11 126.8
C10 C11 H11 126.8
C11 C12 C13 107.4(3)
C11 C12 H12 126.3
C13 C12 H12 126.3
C14 C13 N3 124.0(3)
C14 C13 C12 127.7(3)
N3 C13 C12 108.2(3)
C15 C14 C13 125.7(3)
C15 C14 C37 118.1(3)
C13 C14 C37 116.2(3)
C14 C15 N4 124.2(3)
C14 C15 C16 127.6(3)
N4 C15 C16 108.3(3)
C17 C16 C15 107.6(3)
C17 C16 H16 126.2
C15 C16 H16 126.2
C16 C17 C18 106.2(3)
C16 C17 H17 126.9
C18 C17 H17 126.9
N4 C18 C17 112.1(3)
N4 C18 H18 124.0
C17 C18 H18 124.0
C24 C19 C20 118.7(4)
C24 C19 C5 120.1(4)
C20 C19 C5 121.1(4)
C21 C20 C19 120.7(5)
C21 C20 H20 119.7
C19 C20 H20 119.7
C22 C21 C20 120.2(5)
C22 C21 H21 119.9
C20 C21 H21 119.9
C21 C22 C23 120.7(5)
C21 C22 H22 119.6
C23 C22 H22 119.6
C22 C23 C24 119.4(6)
C22 C23 H23 120.3
C24 C23 H23 120.3
O1 C24 C19 116.9(4)
O1 C24 C23 122.8(5)
C19 C24 C23 120.3(5)
C26 C25 O1 111.6(7)
C26 C25 H25A 109.3
O1 C25 H25A 109.3
C26 C25 H25B 109.3
O1 C25 H25B 109.3
H25A C25 H25B 108.0
C25 C26 C27 126.2(8)
C25 C26 H26A 105.8
C27 C26 H26A 105.8
C25 C26 H26B 105.8
C27 C26 H26B 105.8
H26A C26 H26B 106.2
C28 C27 C26 123.0(7)
C28 C27 H27A 106.6
C26 C27 H27A 106.6
C28 C27 H27B 106.6
C26 C27 H27B 106.6
H27A C27 H27B 106.5
C27 C28 C29 123.9(8)
C27 C28 H28A 106.3
C29 C28 H28A 106.3
C27 C28 H28B 106.3
C29 C28 H28B 106.3
H28A C28 H28B 106.4
C30 C29 C28 117.3(7)
C30 C29 H29A 108.0
C28 C29 H29A 108.0
C30 C29 H29B 108.0
C28 C29 H29B 108.0
H29A C29 H29B 107.2
C29 C30 C31 116.5(7)
C29 C30 H30A 108.2
C31 C30 H30A 108.2
C29 C30 H30B 108.2
C31 C30 H30B 108.2
H30A C30 H30B 107.3
O2 C31 C30 110.0(5)
O2 C31 H31A 109.7
C30 C31 H31A 109.7
O2 C31 H31B 109.7
C30 C31 H31B 109.7
H31A C31 H31B 108.2
O2 C32 C37 115.1(4)
O2 C32 C33 124.6(4)
C37 C32 C33 120.3(4)
C34 C33 C32 119.5(5)
C34 C33 H33 120.2
C32 C33 H33 120.2
C35 C34 C33 120.7(4)
C35 C34 H34 119.6
C33 C34 H34 119.6
C34 C35 C36 119.4(5)
C34 C35 H35 120.3
C36 C35 H35 120.3
C37 C36 C35 121.6(4)
C37 C36 H36 119.2
C35 C36 H36 119.2
C36 C37 C32 118.5(4)
C36 C37 C14 123.3(4)
C32 C37 C14 118.0(3)

loop_
_geom_bond_atom_site_label_1
_geom_bond_atom_site_label_2
_geom_bond_distance
Cu1 N1 1.938(3)
Cu1 N4 1.939(3)
Cu1 N3 1.964(3)
Cu1 N2 1.969(3)
O1 C24 1.366(6)
O1 C25 1.402(7)
O2 C32 1.372(5)
O2 C31 1.452(6)
N1 C1 1.329(5)
N1 C4 1.390(4)
N2 C9 1.332(5)
N2 C6 1.397(5)
N3 C10 1.337(5)
N3 C13 1.394(4)
N4 C18 1.334(4)
N4 C15 1.394(4)
C1 C2 1.396(5)
C1 H1 0.9300
C2 C3 1.360(5)
C2 H2 0.9300
C3 C4 1.412(5)
C3 H3 0.9300
C4 C5 1.397(5)
C5 C6 1.403(5)
C5 C19 1.493(5)
C6 C7 1.413(5)
C7 C8 1.357(6)
C7 H7 0.9300
C8 C9 1.397(6)
C8 H8 0.9300
C9 H9 0.9300
C10 C11 1.392(5)
C10 H10 0.9300
C11 C12 1.364(6)
C11 H11 0.9300
C12 C13 1.417(5)
C12 H12 0.9300
C13 C14 1.393(5)
C14 C15 1.392(5)
C14 C37 1.501(5)
C15 C16 1.415(5)
C16 C17 1.358(5)
C16 H16 0.9300
C17 C18 1.395(6)
C17 H17 0.9300
C18 H18 0.9300
C19 C24 1.370(6)
C19 C20 1.389(6)
C20 C21 1.375(7)
C20 H20 0.9300
C21 C22 1.359(9)
C21 H21 0.9300
C22 C23 1.361(8)
C22 H22 0.9300
C23 C24 1.409(6)
C23 H23 0.9300
C25 C26 1.360(9)
C25 H25A 0.9700
C25 H25B 0.9700
C26 C27 1.461(10)
C26 H26A 0.9700
C26 H26B 0.9700
C27 C28 1.383(10)
C27 H27A 0.9700
C27 H27B 0.9700
C28 C29 1.470(9)
C28 H28A 0.9700
C28 H28B 0.9700
C29 C30 1.452(10)
C29 H29A 0.9700
C29 H29B 0.9700
C30 C31 1.510(9)
C30 H30A 0.9700
C30 H30B 0.9700
C31 H31A 0.9700
C31 H31B 0.9700
C32 C37 1.384(5)
C32 C33 1.392(6)
C33 C34 1.376(7)
C33 H33 0.9300
C34 C35 1.360(7)
C34 H34 0.9300
C35 C36 1.381(6)
C35 H35 0.9300
C36 C37 1.372(5)
C36 H36 0.9300

loop_
_geom_torsion_atom_site_label_1
_geom_torsion_atom_site_label_2
_geom_torsion_atom_site_label_3
_geom_torsion_atom_site_label_4
_geom_torsion
C4 N1 C1 C2 0.5(5)
Cu1 N1 C1 C2 175.7(3)
N1 C1 C2 C3 -1.0(5)
C1 C2 C3 C4 1.0(5)
C1 N1 C4 C5 -178.3(4)
Cu1 N1 C4 C5 6.4(5)
C1 N1 C4 C3 0.1(4)
Cu1 N1 C4 C3 -175.2(3)
C2 C3 C4 N1 -0.7(4)
C2 C3 C4 C5 177.6(4)
N1 C4 C5 C6 6.3(6)
C3 C4 C5 C6 -171.8(4)
N1 C4 C5 C19 -173.3(3)
C3 C4 C5 C19 8.6(6)
C9 N2 C6 C5 -177.2(3)
Cu1 N2 C6 C5 -14.7(5)
C9 N2 C6 C7 0.4(4)
Cu1 N2 C6 C7 162.9(3)
C4 C5 C6 N2 -1.7(6)
C19 C5 C6 N2 177.9(3)
C4 C5 C6 C7 -178.8(4)
C19 C5 C6 C7 0.8(6)
N2 C6 C7 C8 0.1(4)
C5 C6 C7 C8 177.6(4)
C6 C7 C8 C9 -0.5(5)
C6 N2 C9 C8 -0.7(4)
Cu1 N2 C9 C8 -162.7(3)
C7 C8 C9 N2 0.8(5)
C13 N3 C10 C11 -0.5(5)
Cu1 N3 C10 C11 -161.7(3)
N3 C10 C11 C12 0.3(5)
C10 C11 C12 C13 0.0(5)
C10 N3 C13 C14 -177.1(4)
Cu1 N3 C13 C14 -15.3(5)
C10 N3 C13 C12 0.5(4)
Cu1 N3 C13 C12 162.3(3)
C11 C12 C13 C14 177.1(4)
C11 C12 C13 N3 -0.3(5)
N3 C13 C14 C15 -1.6(6)
C12 C13 C14 C15 -178.7(4)
N3 C13 C14 C37 175.0(3)
C12 C13 C14 C37 -2.1(6)
C13 C14 C15 N4 8.1(6)
C37 C14 C15 N4 -168.4(3)
C13 C14 C15 C16 -172.7(4)
C37 C14 C15 C16 10.8(5)
C18 N4 C15 C14 179.4(3)
Cu1 N4 C15 C14 3.4(5)
C18 N4 C15 C16 0.0(4)
Cu1 N4 C15 C16 -176.0(2)
C14 C15 C16 C17 -179.8(4)
N4 C15 C16 C17 -0.5(4)
C15 C16 C17 C18 0.7(4)
C15 N4 C18 C17 0.4(4)
Cu1 N4 C18 C17 176.3(3)
C16 C17 C18 N4 -0.7(5)
C4 C5 C19 C24 81.0(5)
C6 C5 C19 C24 -98.6(5)
C4 C5 C19 C20 -97.2(5)
C6 C5 C19 C20 83.1(5)
C24 C19 C20 C21 0.3(7)
C5 C19 C20 C21 178.6(5)
C19 C20 C21 C22 -1.5(9)
C20 C21 C22 C23 1.4(10)
C21 C22 C23 C24 -0.1(9)
C25 O1 C24 C19 137.2(6)
C25 O1 C24 C23 -45.1(8)
C20 C19 C24 O1 178.8(4)
C5 C19 C24 O1 0.5(6)
C20 C19 C24 C23 1.0(7)
C5 C19 C24 C23 -177.3(4)
C22 C23 C24 O1 -178.8(5)
C22 C23 C24 C19 -1.2(8)
C24 O1 C25 C26 -107.3(8)
O1 C25 C26 C27 -49.6(14)
C25 C26 C27 C28 175.9(10)
C26 C27 C28 C29 174.7(8)
C27 C28 C29 C30 170.0(8)
C28 C29 C30 C31 168.9(7)
C32 O2 C31 C30 -154.3(6)
C29 C30 C31 O2 70.3(10)
C31 O2 C32 C37 142.1(6)
C31 O2 C32 C33 -37.4(8)
O2 C32 C33 C34 180.0(5)
C37 C32 C33 C34 0.5(7)
C32 C33 C34 C35 -0.1(8)
C33 C34 C35 C36 -0.2(8)
C34 C35 C36 C37 0.1(8)
C35 C36 C37 C32 0.3(7)
C35 C36 C37 C14 -175.7(4)
O2 C32 C37 C36 179.8(4)
C33 C32 C37 C36 -0.6(6)
O2 C32 C37 C14 -4.0(6)
C33 C32 C37 C14 175.6(4)
C15 C14 C37 C36 -100.6(4)
C13 C14 C37 C36 82.5(5)
C15 C14 C37 C32 83.4(4)
C13 C14 C37 C32 -93.4(4)
